data_7133549
loop_
_publ_author_name
'Patyk-Ka&#x17a;mierczak, Ewa'
'Ka&#x17a;mierczak, Micha&#x142;'

_publ_section_title
;
 Metal-free negative linear compressibility (NLC) material - the cocrystal
 of 1,2-bis(4-pyridyl)ethane and fumaric acid.
;
_journal_issue 75
_journal_name_full 'Chemical communications (Cambridge, England)'
_journal_page_first 10310
_journal_page_last 10313
_journal_paper_doi 10.1039/d4cc02183e
_journal_volume 60
_journal_year 2024
_chemical_formula_moiety 'C12 H12 N2, C4 H4 O4'
_chemical_formula_sum 'C16 H16 N2 O4'
_chemical_formula_weight 300.31
_chemical_name_systematic '1,2-bis(4-Pyridyl)ethane fumaric acid'
_space_group_crystal_system monoclinic
_space_group_IT_number 15
_space_group_name_Hall '-I 2ya'
_space_group_name_H-M_alt 'I 1 2/a 1'
_atom_sites_solution_hydrogens geom
_audit_creation_date 2024-06-12
_audit_creation_method
;
Olex2 1.5
(compiled 2024.02.16 svn.r378c4104 for OlexSys, GUI svn.r6928)
;
_audit_update_record
;
2024-06-12 deposited with the CCDC.	2024-08-08 downloaded from the CCDC.
;
_cell_angle_alpha 90
_cell_angle_beta 111.79(18)
_cell_angle_gamma 90
_cell_formula_units_Z 4
_cell_length_a 16.72(2)
_cell_length_b 4.4815(7)
_cell_length_c 19.84(3)
_cell_measurement_reflns_used 624
_cell_measurement_temperature 298
_cell_measurement_theta_max 18.6700
_cell_measurement_theta_min 2.7060
_cell_volume 1380(3)
_computing_cell_refinement 'CrysAlisPro 1.171.41.93a (Rigaku OD, 2020)'
_computing_data_collection 'CrysAlisPro 1.171.41.93a (Rigaku OD, 2020)'
_computing_data_reduction 'CrysAlisPro 1.171.41.93a (Rigaku OD, 2020)'
_computing_molecular_graphics 'Olex2 1.5 (Dolomanov et al., 2009)'
_computing_publication_material 'Olex2 1.5 (Dolomanov et al., 2009)'
_computing_structure_refinement 'SHELXL 2019/3 (Sheldrick, 2015)'
_computing_structure_solution 'SHELXT 2014/4 (Sheldrick, 2014)'
_diffrn_ambient_temperature 298.00
_diffrn_detector 'CCD plate'
_diffrn_detector_area_resol_mean 16.1544
_diffrn_detector_type Eos
_diffrn_measured_fraction_theta_full 0.314
_diffrn_measured_fraction_theta_max 0.280
_diffrn_measurement_details
;
List of Runs (angles in degrees, time in seconds):

  # Type    Start    End  Width  t~exp~   \w     \q     \k     \f   Frames
#--------------------------------------------------------------------------
  1  \w     20.00  79.00   1.00   35.00    --   27.05-114.00  44.00   59
  2  \w     -3.00  52.00   1.00   35.00    --   27.05 -53.00  17.00   55
  3  \w    -28.00  -1.00   1.00   35.00    --   27.05  97.00 -35.00   27
  4  \w    -32.00  22.00   1.00   35.00    --   27.05  39.00 -12.00   54
  5  \w     15.00  60.00   1.00   35.00    --   27.05 -77.00-150.00   45
  6  \w    -28.00  -1.00   1.00   35.00    --   27.05  97.00 143.00   27
  7  \w    -33.00  22.00   1.00   35.00    --   27.05  39.00 167.00   55
  8  \w    -22.00  32.00   1.00   35.00    --  -27.91 -39.00  12.00   54
  9  \w    -22.00  47.00   1.00   35.00    --  -27.91 -19.00-180.00   69
 10  \w    -39.00  30.00   1.00   35.00    --  -27.91  13.00  -3.00   69
 11  \w      1.00  27.00   1.00   35.00    --  -27.91 -97.00-143.00   26
 12  \w    -52.00  17.00   1.00   35.00    --  -27.91  53.00 162.00   69
 13  \w     -8.00  47.00   1.00   35.00    --   27.05 -39.00  12.00   55
 14  \w    -47.00  -8.00   1.00   35.00    --   27.05  19.00-150.00   39
 15  \w     -8.00  52.00   1.00   35.00    --   27.05 -53.00-162.00   60
 16  \w     69.00 102.00   1.00   35.00    --   27.05 178.00 -90.00   33
 17  \w   -111.00 -78.00   1.00   35.00    --  -27.91 178.00 -90.00   33
 18  \w    -35.00 -10.00   1.00   35.00    --  -27.91   0.00-180.00   25
 19  \w    -63.00   6.00   1.00   35.00    --  -27.91  81.00 -29.00   69
 20  \w     10.00  35.00   1.00   35.00    --  -27.91-114.00  44.00   25
;
_diffrn_measurement_device 'four-circle diffractometer'
_diffrn_measurement_device_type 'Xcalibur, Eos'
_diffrn_measurement_method '\w scans'
_diffrn_orient_matrix_type 'CrysAlisPro convention (1999,Acta A55,543-557)'
_diffrn_orient_matrix_UB_11 0.0368009000
_diffrn_orient_matrix_UB_12 0.0234784000
_diffrn_orient_matrix_UB_13 0.0322991000
_diffrn_orient_matrix_UB_21 -0.0089563000
_diffrn_orient_matrix_UB_22 -0.1340369000
_diffrn_orient_matrix_UB_23 0.0147009000
_diffrn_orient_matrix_UB_31 0.0256910000
_diffrn_orient_matrix_UB_32 -0.0801212000
_diffrn_orient_matrix_UB_33 -0.0152287000
_diffrn_radiation_monochromator graphite
_diffrn_radiation_probe x-ray
_diffrn_radiation_type 'Mo K\a'
_diffrn_radiation_wavelength 0.71073
_diffrn_reflns_av_R_equivalents 0.1016
_diffrn_reflns_av_unetI/netI 0.1229
_diffrn_reflns_Laue_measured_fraction_full 0.314
_diffrn_reflns_Laue_measured_fraction_max 0.280
_diffrn_reflns_limit_h_max 18
_diffrn_reflns_limit_h_min -18
_diffrn_reflns_limit_k_max 5
_diffrn_reflns_limit_k_min -5
_diffrn_reflns_limit_l_max 21
_diffrn_reflns_limit_l_min -21
_diffrn_reflns_number 2493
_diffrn_reflns_point_group_measured_fraction_full 0.314
_diffrn_reflns_point_group_measured_fraction_max 0.280
_diffrn_reflns_theta_full 25.242
_diffrn_reflns_theta_max 26.923
_diffrn_reflns_theta_min 2.733
_diffrn_source 'fine-focus sealed X-ray tube'
_diffrn_source_type 'Enhance (Mo) X-ray Source'
_exptl_absorpt_coefficient_mu 0.105
_exptl_absorpt_correction_T_max 0.452
_exptl_absorpt_correction_T_min 0.397
_exptl_absorpt_correction_type gaussian
_exptl_absorpt_process_details
;
CrysAlisPro 1.171.41.93a (Rigaku Oxford Diffraction, 2020)
Numerical absorption correction based on gaussian integration over
a multifaceted crystal model (Absorb Angel (2004) J. Appl. Cryst. 37:486-492)
;
_exptl_crystal_colour colourless
_exptl_crystal_colour_primary colourless
_exptl_crystal_density_diffrn 1.445
_exptl_crystal_description plate
_exptl_crystal_F_000 632
_exptl_crystal_preparation 'mounted in a diamond-anvil cell '
_exptl_crystal_size_max 0.31
_exptl_crystal_size_mid 0.2
_exptl_crystal_size_min 0.03
_refine_diff_density_max 0.151
_refine_diff_density_min -0.180
_refine_diff_density_rms 0.043
_refine_ls_extinction_method none
_refine_ls_goodness_of_fit_ref 1.061
_refine_ls_hydrogen_treatment constr
_refine_ls_matrix_type full
_refine_ls_number_parameters 45
_refine_ls_number_reflns 420
_refine_ls_number_restraints 2
_refine_ls_restrained_S_all 1.060
_refine_ls_R_factor_all 0.2022
_refine_ls_R_factor_gt 0.0864
_refine_ls_shift/su_max 0.000
_refine_ls_shift/su_mean 0.000
_refine_ls_structure_factor_coef Fsqd
_refine_ls_weighting_details 'w=1/[\s^2^(Fo^2^)+(0.0829P)^2^+1.6991P] where P=(Fo^2^+2Fc^2^)/3'
_refine_ls_weighting_scheme calc
_refine_ls_wR_factor_gt 0.1671
_refine_ls_wR_factor_ref 0.2278
_reflns_Friedel_coverage 0.000
_reflns_number_gt 192
_reflns_number_total 420
_reflns_threshold_expression 'I > 2\s(I)'
_cod_data_source_file d4cc02183e3.cif
_cod_data_source_block etyfum_088
_cod_depositor_comments 'Adding full bibliography for 7133545--7133558.cif.'
_cod_database_code 7133549
_shelx_shelxl_version_number 2019/3
_chemical_oxdiff_formula 'C4O4H4, N2C12H12'
_shelx_space_group_comment
;
The symmetry employed for this shelxl refinement is uniquely defined
by the following loop, which should always be used as a source of
symmetry information in preference to the above space-group names.
They are only intended as comments.
;
_shelx_estimated_absorpt_t_max 0.997
_shelx_estimated_absorpt_t_min 0.968
_exptl_oxdiff_absorpt_process_details
;
Gaussian integration over a grid
of 16 x 16 x 16 points =  4096 total grid points
  Based upon method of Burnham (1966)

 Data corrected for diamond-anvil cell absorption
 Note that exptl_absorpt_correction_tmin and _tmax
 the total correction factors applied to the intensities
 The individual factors are: 
         range of dac transmission factors (min-max)      0.398     0.453
         range of gasket transmission (min-max)           1.000     1.000
         range of P media transmission (min-max)          1.000     1.000

 thickness of diamond anvil 1: 19.500 mm, mu =  0.0202 mm-1
       thickness of platten 1:  0.000 mm, mu =  0.0000 mm-1

 thickness of diamond anvil 2: 19.500 mm, mu =  0.0202 mm-1
       thickness of platten 2:  0.000 mm, mu =  0.0000 mm-1

    Gasket shadowing corrections were made based upon
    Gasket thickness = 300.0 microns, radius = 212.0 microns
    Gasket absorption coeff =         0.00 mm-1
    REFLECTION WAS CONSIDERED TOTALLY OBSCURED IF 
 FRACTION CRYSTAL ILLUMINATED WAS LESS THAN 0.00

    Absorption coeff of pressure medium =   0.00 mm-1
;
_olex2_refinement_description
;
1. Fixed Uiso
 At 1.2 times of:
  All C(H) groups, All C(H,H) groups
 At 1.5 times of:
  All O(H) groups
2. Restrained distances
 C7-O2
 1.2 with sigma of 0.02
 C7-O1
 1.3 with sigma of 0.02
3.a Secondary CH2 refined with riding coordinates:
 C6(H6A,H6B)
3.b Aromatic/amide H refined with riding coordinates:
 C1(H1), C2(H2), C4(H4), C5(H5), C8(H8)
3.c Idealised tetrahedral OH refined with riding coordinates:
 O1(H1A)
;
_ins_header
;
TITL ETYFUM_088 in I2/a 
REM I2/a (#15 in standard setting)
CELL 0.71073  16.719239   4.481489  19.839214  90.0000 111.7915  90.0000
ZERR    4.00   0.022137   0.000694   0.028670   0.0000   0.1763   0.0000
LATT  2
SYMM -x+1/2, y,-z 
SFAC C H N O
UNIT 64.00 64.00 8.00 16.00
SIZE 0.03 0.20 0.31
TREF
HKLF 4
END
;
_olex2_submission_special_instructions 'No special instructions were received'
_oxdiff_exptl_absorpt_empirical_details
;
Empirical correction (ABSPACK) includes:
- Absorption correction using spherical harmonics
- Frame scaling
;
_oxdiff_exptl_absorpt_empirical_full_max 1.989
_oxdiff_exptl_absorpt_empirical_full_min 0.593

loop_
_space_group_symop_operation_xyz
'x, y, z'
'-x+1/2, y, -z'
'x+1/2, y+1/2, z+1/2'
'-x+1, y+1/2, -z+1/2'
'-x, -y, -z'
'x-1/2, -y, z'
'-x+1/2, -y+1/2, -z+1/2'
'x, -y+1/2, z+1/2'

loop_
_atom_site_label
_atom_site_type_symbol
_atom_site_fract_x
_atom_site_fract_y
_atom_site_fract_z
_atom_site_U_iso_or_equiv
_atom_site_adp_type
_atom_site_occupancy
_atom_site_site_symmetry_order
_atom_site_calc_flag
_atom_site_refinement_flags_posn
_atom_site_refinement_flags_adp
_atom_site_refinement_flags_occupancy
_atom_site_disorder_assembly
_atom_site_disorder_group
C1 C 0.1593(13) 0.3918(19) 0.4138(11) 0.040(3) Uiso 1 1 d . . . . .
H1 H 0.217483 0.441087 0.431126 0.048 Uiso 1 1 calc R U . . .
C2 C 0.1305(14) 0.1851(18) 0.4528(12) 0.047(3) Uiso 1 1 d . . . . .
H2 H 0.168969 0.097301 0.494769 0.056 Uiso 1 1 calc R U . . .
C3 C 0.0457(15) 0.1156(18) 0.4282(13) 0.034(3) Uiso 1 1 d . . . . .
C4 C -0.0103(14) 0.2464(19) 0.3659(12) 0.043(3) Uiso 1 1 d . . . . .
H4 H -0.068936 0.204000 0.349290 0.051 Uiso 1 1 calc R U . . .
C5 C 0.0223(14) 0.4447(18) 0.3277(12) 0.046(3) Uiso 1 1 d . . . . .
H5 H -0.014589 0.526231 0.284134 0.055 Uiso 1 1 calc R U . . .
C6 C 0.0115(12) -0.0878(16) 0.4724(10) 0.038(3) Uiso 1 1 d . . . . .
H6A H -0.039108 -0.191890 0.440165 0.046 Uiso 1 1 calc R U . . .
H6B H 0.054836 -0.235820 0.497099 0.046 Uiso 1 1 calc R U . . .
N1 N 0.1072(13) 0.5189(16) 0.3537(11) 0.040(2) Uiso 1 1 d . . . . .
C7 C 0.2431(10) 0.971(2) 0.3228(9) 0.042(3) Uiso 1 1 d D . . . .
C8 C 0.2745(15) 1.1988(19) 0.2828(11) 0.037(3) Uiso 1 1 d . . . . .
H8 H 0.330347 1.271545 0.304601 0.044 Uiso 1 1 calc R U . . .
O1 O 0.1623(9) 0.8898(12) 0.2852(7) 0.051(2) Uiso 1 1 d D . . . .
H1A H 0.146262 0.772069 0.309183 0.077 Uiso 1 1 calc R U . . .
O2 O 0.2900(10) 0.8699(14) 0.3794(9) 0.057(3) Uiso 1 1 d D . . . .

loop_
_atom_type_symbol
_atom_type_description
_atom_type_scat_dispersion_real
_atom_type_scat_dispersion_imag
_atom_type_scat_source
C C 0.0033 0.0016 'International Tables Vol C Tables 4.2.6.8 and 6.1.1.4'
H H 0.0000 0.0000 'International Tables Vol C Tables 4.2.6.8 and 6.1.1.4'
N N 0.0061 0.0033 'International Tables Vol C Tables 4.2.6.8 and 6.1.1.4'
O O 0.0106 0.0060 'International Tables Vol C Tables 4.2.6.8 and 6.1.1.4'

loop_
_exptl_crystal_face_index_h
_exptl_crystal_face_index_k
_exptl_crystal_face_index_l
_exptl_crystal_face_perp_dist
12 5 -18 0.1090
-15 5 14 0.1042
-13 -4 19 0.1410
11 -6 -8 0.0709
-15 -2 -16 0.0100
15 3 18 0.0100

loop_
_geom_angle_atom_site_label_1
_geom_angle_atom_site_label_2
_geom_angle_atom_site_label_3
_geom_angle
_geom_angle_site_symmetry_1
_geom_angle_site_symmetry_3
_geom_angle_publ_flag
C2 C1 H1 118.7 . . ?
N1 C1 H1 118.7 . . ?
N1 C1 C2 122.6(19) . . ?
C1 C2 H2 120.6 . . ?
C3 C2 C1 119(2) . . ?
C3 C2 H2 120.6 . . ?
C2 C3 C4 119.9(11) . . ?
C2 C3 C6 120(2) . . ?
C4 C3 C6 119.9(18) . . ?
C3 C4 H4 120.5 . . ?
C3 C4 C5 119(2) . . ?
C5 C4 H4 120.5 . . ?
C4 C5 H5 119.6 . . ?
N1 C5 C4 121(2) . . ?
N1 C5 H5 119.6 . . ?
C3 C6 H6A 109.4 . . ?
C3 C6 H6B 109.4 . . ?
C6 C6 C3 111.0(8) 5_556 . ?
C6 C6 H6A 109.4 5_556 . ?
C6 C6 H6B 109.4 5_556 . ?
H6A C6 H6B 108.0 . . ?
C1 N1 C5 118.9(11) . . ?
O1 C7 C8 111.8(15) . . ?
O2 C7 C8 121.2(15) . . ?
O2 C7 O1 126.9(11) . . ?
C7 C8 H8 118.7 . . ?
C8 C8 C7 123(2) 7_575 . ?
C8 C8 H8 118.7 7_575 . ?
C7 O1 H1A 109.5 . . ?

loop_
_geom_bond_atom_site_label_1
_geom_bond_atom_site_label_2
_geom_bond_distance
_geom_bond_site_symmetry_2
_geom_bond_publ_flag
C1 H1 0.9300 . ?
C1 C2 1.401(12) . ?
C1 N1 1.32(3) . ?
C2 H2 0.9300 . ?
C2 C3 1.35(3) . ?
C3 C4 1.38(3) . ?
C3 C6 1.515(11) . ?
C4 H4 0.9300 . ?
C4 C5 1.403(13) . ?
C5 H5 0.9300 . ?
C5 N1 1.36(3) . ?
C6 C6 1.511(19) 5_556 ?
C6 H6A 0.9700 . ?
C6 H6B 0.9700 . ?
C7 C8 1.503(13) . ?
C7 O1 1.328(16) . ?
C7 O2 1.195(17) . ?
C8 C8 1.34(4) 7_575 ?
C8 H8 0.9300 . ?
O1 H1A 0.8200 . ?

loop_
_geom_torsion_atom_site_label_1
_geom_torsion_atom_site_label_2
_geom_torsion_atom_site_label_3
_geom_torsion_atom_site_label_4
_geom_torsion
_geom_torsion_site_symmetry_1
_geom_torsion_site_symmetry_2
_geom_torsion_site_symmetry_3
_geom_torsion_site_symmetry_4
_geom_torsion_publ_flag
C1 C2 C3 C4 0.3(16) . . . . ?
C1 C2 C3 C6 -175.1(7) . . . . ?
C2 C1 N1 C5 -0.8(16) . . . . ?
C2 C3 C4 C5 1.7(18) . . . . ?
C2 C3 C6 C6 87(2) . . . 5_556 ?
C3 C4 C5 N1 -3.4(16) . . . . ?
C4 C3 C6 C6 -89(2) . . . 5_556 ?
C4 C5 N1 C1 2.9(15) . . . . ?
C6 C3 C4 C5 177.1(8) . . . . ?
N1 C1 C2 C3 -0.8(15) . . . . ?
O1 C7 C8 C8 -0.3(15) . . . 7_575 ?
O2 C7 C8 C8 175.3(11) . . . 7_575 ?

loop_
_exptl_oxdiff_crystal_face_indexfrac_h
_exptl_oxdiff_crystal_face_indexfrac_k
_exptl_oxdiff_crystal_face_indexfrac_l
_exptl_oxdiff_crystal_face_x
_exptl_oxdiff_crystal_face_y
_exptl_oxdiff_crystal_face_z
11.7557 4.5908 -17.5773 -0.0273 -0.9790 0.2019
-15.0656 4.5607 13.7321 -0.0038 -0.2745 -0.9616
-13.2179 -4.1694 18.9279 0.0270 0.9555 -0.2938
10.5575 -5.6194 -7.5824 0.0117 0.5472 0.8369
-14.6205 -1.8307 -15.8606 -1.0933 0.1432 0.0126
15.0136 2.7448 18.4725 1.2136 -0.2308 -0.1155
